data_1574356
loop_
_publ_author_name
'Nath, Shambhu'
'Singh, Amrendra K.'

_publ_section_title
;
 Substrate-assisted product release in hydrogenation of LOHCs facilitated
 by hemilabile pyridine in Ru(ii)--NNC pincer complexes and enhanced
 activity of proton-responsive protic-NHC ligands
;
_journal_issue 10
_journal_name_full 'Catalysis Science &amp; Technology'
_journal_page_first 2999
_journal_page_last 3008
_journal_paper_doi 10.1039/D5CY00209E
_journal_volume 15
_journal_year 2025
_chemical_formula_moiety 'C55 H46 N6 P2 Ru, C H4 O'
_chemical_formula_sum 'C56 H50 N6 O P2 Ru'
_chemical_formula_weight 986.03
_space_group_crystal_system triclinic
_space_group_IT_number 2
_space_group_name_Hall '-P 1'
_space_group_name_H-M_alt 'P -1'
_atom_sites_solution_hydrogens mixed
_audit_creation_date 2025-02-14
_audit_creation_method
;
Olex2 1.2
(compiled 2018.05.29 svn.r3508 for OlexSys, GUI svn.r5506)
;
_audit_update_record
;
2025-02-18 deposited with the CCDC.	2025-04-07 downloaded from the CCDC.
;
_cell_angle_alpha 102.178(2)
_cell_angle_beta 107.581(2)
_cell_angle_gamma 95.342(2)
_cell_formula_units_Z 2
_cell_length_a 13.4509(3)
_cell_length_b 14.0264(3)
_cell_length_c 14.3050(2)
_cell_measurement_reflns_used 29915
_cell_measurement_temperature 298.15
_cell_measurement_theta_max 29.0070
_cell_measurement_theta_min 3.4220
_cell_volume 2479.06(9)
_computing_cell_refinement 'CrysAlisPro 1.171.41.93a (Rigaku OD, 2020)'
_computing_data_collection 'CrysAlisPro 1.171.41.93a (Rigaku OD, 2020)'
_computing_data_reduction 'CrysAlisPro 1.171.41.93a (Rigaku OD, 2020)'
_computing_molecular_graphics 'Olex2 (Dolomanov et al., 2009)'
_computing_publication_material 'Olex2 (Dolomanov et al., 2009)'
_computing_structure_refinement 'ShelXL (Sheldrick, 2015)'
_computing_structure_solution 'ShelXT (Sheldrick, 2015)'
_diffrn_ambient_temperature 298.15
_diffrn_detector_area_resol_mean 16.0309
_diffrn_detector_type Eos
_diffrn_measured_fraction_theta_full 0.998
_diffrn_measured_fraction_theta_max 0.920
_diffrn_measurement_details
;
List of Runs (angles in degrees, time in seconds):

  # Type    Start    End  Width  t~exp~   \w     \q     \k     \f   Frames
#--------------------------------------------------------------------------
  1  \w    -20.00  60.00   1.00   15.00    --   18.17 -99.00 -76.00   80
  2  \w    -61.00  -1.00   1.00   15.00    --  -19.42  99.00  30.00   60
  3  \w     -8.00  91.00   1.00   15.00    --   18.17  37.00  60.00   99
  4  \w    -12.00  88.00   1.00   15.00    --   18.17  77.00  60.00  100
  5  \w    -12.00  88.00   1.00   15.00    --   18.17  77.00 150.00  100
  6  \w    -54.00  44.00   1.00   15.00    --   18.17 -37.00-120.00   98
  7  \w     34.00  95.00   1.00   15.00    --   18.17-178.00 -90.00   61
  8  \w    -52.00  48.00   1.00   15.00    --   18.17 -77.00 -30.00  100
  9  \w    -20.00  60.00   1.00   15.00    --   18.17 -99.00 120.00   80
 10  \w    -88.00   2.00   1.00   15.00    --  -19.42 -57.00  60.00   90
 11  \w    -49.00  51.00   1.00   15.00    --  -19.42  77.00   0.00  100
 12  \w     -3.00  49.00   1.00   15.00    --   18.17  57.00 -90.00   52
 13  \w     -3.00  87.00   1.00   15.00    --   18.17  57.00 -60.00   90
;
_diffrn_measurement_device 'four-circle diffractometer'
_diffrn_measurement_device_type 'SuperNova, Dual, Mo at home/near, Eos'
_diffrn_measurement_method '\w scans'
_diffrn_radiation_type MoK\a
_diffrn_radiation_wavelength 0.71073
_diffrn_reflns_av_R_equivalents 0.0517
_diffrn_reflns_av_unetI/netI 0.0394
_diffrn_reflns_Laue_measured_fraction_full 0.998
_diffrn_reflns_Laue_measured_fraction_max 0.920
_diffrn_reflns_limit_h_max 18
_diffrn_reflns_limit_h_min -18
_diffrn_reflns_limit_k_max 19
_diffrn_reflns_limit_k_min -19
_diffrn_reflns_limit_l_max 19
_diffrn_reflns_limit_l_min -19
_diffrn_reflns_number 55217
_diffrn_reflns_point_group_measured_fraction_full 0.998
_diffrn_reflns_point_group_measured_fraction_max 0.920
_diffrn_reflns_theta_full 25.242
_diffrn_reflns_theta_max 29.197
_diffrn_reflns_theta_min 3.014
_exptl_absorpt_coefficient_mu 0.426
_exptl_absorpt_correction_T_max 1.00000
_exptl_absorpt_correction_T_min 0.85089
_exptl_absorpt_correction_type analytical
_exptl_absorpt_process_details
;
CrysAlisPro 1.171.41.93a (Rigaku Oxford Diffraction, 2020)
Empirical absorption correction using spherical harmonics,
implemented in SCALE3 ABSPACK scaling algorithm.
;
_exptl_crystal_colour yellow
_exptl_crystal_colour_primary yellow
_exptl_crystal_density_diffrn 1.321
_exptl_crystal_description rhombohedral
_exptl_crystal_F_000 1020
_exptl_crystal_size_max 0.42
_exptl_crystal_size_mid 0.28
_exptl_crystal_size_min 0.19
_refine_diff_density_max 0.445
_refine_diff_density_min -0.604
_refine_diff_density_rms 0.052
_refine_ls_extinction_method none
_refine_ls_goodness_of_fit_ref 1.068
_refine_ls_hydrogen_treatment mixed
_refine_ls_matrix_type full
_refine_ls_number_parameters 602
_refine_ls_number_reflns 12367
_refine_ls_number_restraints 0
_refine_ls_restrained_S_all 1.068
_refine_ls_R_factor_all 0.0431
_refine_ls_R_factor_gt 0.0345
_refine_ls_shift/su_max 0.001
_refine_ls_shift/su_mean 0.000
_refine_ls_structure_factor_coef Fsqd
_refine_ls_weighting_details 'w=1/[\s^2^(Fo^2^)+(0.0385P)^2^+0.4698P] where P=(Fo^2^+2Fc^2^)/3'
_refine_ls_weighting_scheme calc
_refine_ls_wR_factor_gt 0.0856
_refine_ls_wR_factor_ref 0.0916
_reflns_Friedel_coverage 0.000
_reflns_number_gt 10590
_reflns_number_total 12367
_reflns_threshold_expression 'I > 2\s(I)'
_cod_data_source_file d5cy00209e2.cif
_cod_data_source_block red1
_cod_depositor_comments 'Adding full bibliography for 1574355--1574356.cif.'
_cod_database_code 1574356
_shelx_shelxl_version_number 2018/3
_shelx_space_group_comment
;
The symmetry employed for this shelxl refinement is uniquely defined
by the following loop, which should always be used as a source of
symmetry information in preference to the above space-group names.
They are only intended as comments.
;
_shelx_estimated_absorpt_t_max 0.923
_shelx_estimated_absorpt_t_min 0.841
_olex2_refinement_description
;
1. Fixed Uiso
 At 1.2 times of:
  All C(H) groups
 At 1.5 times of:
  All C(H,H,H) groups, All O(H) groups
2.a Aromatic/amide H refined with riding coordinates:
 C25(H25), C14(H14), C2(H2), C21(H21), C19(H19), C45(H45), C4(H4), C24(H24),
 C31(H31), C16(H16), C18(H18), C51(H51), C39(H39), C13(H13), C17(H17), C5(H5),
 C27(H27), C37(H37), C23(H23), C33(H33), C55(H55), C9(H9), C43(H43), C6(H6),
 C49(H49), C22(H22), C52(H52), C30(H30), C28(H28), C47(H47), C29(H29), C10(H10),
  C48(H48), C53(H53), C46(H46), C36(H36), C34(H34), C54(H54), C42(H42),
 C40(H40), C41(H41), C35(H35)
2.b Idealised Me refined as rotating group:
 C12(H12A,H12B,H12C), C56(H56A,H56B,H56C)
2.c Idealised tetrahedral OH refined as rotating group:
 O1(H1)
;
_smtbx_masks_void_probe_radius 1.2
_smtbx_masks_void_truncation_radius 1.2
_olex2_submission_special_instructions 'No special instructions were received'
_oxdiff_exptl_absorpt_empirical_details
;
Empirical correction (ABSPACK) includes:
- Absorption correction using spherical harmonics
- Frame scaling
;

loop_
_space_group_symop_operation_xyz
'x, y, z'
'-x, -y, -z'

loop_
_atom_site_label
_atom_site_type_symbol
_atom_site_fract_x
_atom_site_fract_y
_atom_site_fract_z
_atom_site_U_iso_or_equiv
_atom_site_adp_type
_atom_site_occupancy
_atom_site_site_symmetry_order
_atom_site_calc_flag
_atom_site_refinement_flags_posn
_atom_site_refinement_flags_adp
_atom_site_refinement_flags_occupancy
_atom_site_disorder_assembly
_atom_site_disorder_group
Ru1 Ru 0.75877(2) 0.28216(2) 0.34773(2) 0.03146(5) Uani 1 1 d . . . . .
P1 P 0.65797(4) 0.38747(3) 0.26874(3) 0.03386(10) Uani 1 1 d . . . . .
P2 P 0.87791(4) 0.18094(4) 0.40564(4) 0.03579(11) Uani 1 1 d . . . . .
N3 N 0.61149(13) 0.11771(11) 0.21388(11) 0.0403(4) Uani 1 1 d . . . . .
N4 N 0.63251(12) 0.20394(11) 0.37429(11) 0.0349(3) Uani 1 1 d . . . . .
N5 N 0.67638(13) 0.28480(12) 0.55023(11) 0.0406(4) Uani 1 1 d . . . . .
N6 N 0.79633(12) 0.38029(11) 0.49440(11) 0.0350(3) Uani 1 1 d . . . . .
N2 N 0.56800(15) 0.04432(13) 0.12551(13) 0.0501(4) Uani 1 1 d . . . . .
C1 C 0.70178(15) 0.17714(13) 0.21675(13) 0.0353(4) Uani 1 1 d . . . . .
N1 N 0.71527(14) 0.14057(12) 0.12700(12) 0.0457(4) Uani 1 1 d . . . . .
C3 C 0.57185(15) 0.13028(14) 0.29331(14) 0.0396(4) Uani 1 1 d . . . . .
C32 C 0.69367(17) 0.43240(14) 0.16916(14) 0.0416(4) Uani 1 1 d . . . . .
C38 C 0.81239(16) 0.05144(15) 0.37125(17) 0.0453(5) Uani 1 1 d . . . . .
C7 C 0.60785(15) 0.21738(14) 0.46011(14) 0.0395(4) Uani 1 1 d . . . . .
C8 C 0.65225(16) 0.27442(15) 0.64030(14) 0.0417(4) Uani 1 1 d . . . . .
C20 C 0.65813(15) 0.50183(14) 0.35928(14) 0.0396(4) Uani 1 1 d . . . . .
C25 C 0.61956(16) 0.49245(15) 0.43792(15) 0.0443(5) Uani 1 1 d . . . . .
H25 H 0.586228 0.430932 0.436935 0.053 Uiso 1 1 calc R . . . .
C44 C 0.98801(15) 0.16688(14) 0.35554(15) 0.0411(4) Uani 1 1 d . . . . .
C26 C 0.51496(15) 0.34094(14) 0.20010(14) 0.0383(4) Uani 1 1 d . . . . .
C15 C 0.75870(15) 0.36417(14) 0.56817(14) 0.0385(4) Uani 1 1 d . . . . .
C14 C 0.58058(18) 0.32654(16) 0.67135(16) 0.0484(5) Uani 1 1 d . . . . .
H14 H 0.547902 0.369331 0.635117 0.058 Uiso 1 1 calc R . . . .
C2 C 0.63309(19) 0.06276(16) 0.07759(16) 0.0518(5) Uani 1 1 d . . . . .
H2 H 0.624357 0.025035 0.012968 0.062 Uiso 1 1 calc R . . . .
C21 C 0.70724(18) 0.59453(15) 0.36250(17) 0.0500(5) Uani 1 1 d . . . . .
H21 H 0.732726 0.602950 0.310638 0.060 Uiso 1 1 calc R . . . .
C19 C 0.86759(16) 0.46395(14) 0.51654(15) 0.0437(5) Uani 1 1 d . . . . .
H19 H 0.891309 0.476787 0.465014 0.052 Uiso 1 1 calc R . . . .
C45 C 0.98857(18) 0.19836(17) 0.27013(17) 0.0525(5) Uani 1 1 d . . . . .
H45 H 0.935376 0.231176 0.240396 0.063 Uiso 1 1 calc R . . . .
C4 C 0.48252(18) 0.07195(17) 0.29071(18) 0.0555(6) Uani 1 1 d . . . . .
H4 H 0.442313 0.023016 0.233165 0.067 Uiso 1 1 calc R . . . .
C50 C 0.94855(16) 0.20979(15) 0.54287(15) 0.0428(4) Uani 1 1 d . . . . .
C24 C 0.62998(18) 0.57255(18) 0.51679(17) 0.0565(6) Uani 1 1 d . . . . .
H24 H 0.603017 0.565140 0.568012 0.068 Uiso 1 1 calc R . . . .
C31 C 0.48750(18) 0.26250(15) 0.11414(15) 0.0464(5) Uani 1 1 d . . . . .
H31 H 0.540417 0.237238 0.092263 0.056 Uiso 1 1 calc R . . . .
C16 C 0.79982(19) 0.42806(17) 0.66623(16) 0.0558(6) Uani 1 1 d . . . . .
H16 H 0.776804 0.414367 0.717855 0.067 Uiso 1 1 calc R . . . .
C18 C 0.90695(19) 0.53059(17) 0.60905(17) 0.0549(6) Uani 1 1 d . . . . .
H18 H 0.954489 0.587519 0.619630 0.066 Uiso 1 1 calc R . . . .
C51 C 1.00929(18) 0.30365(18) 0.58793(18) 0.0550(6) Uani 1 1 d . . . . .
H51 H 1.018487 0.345446 0.547564 0.066 Uiso 1 1 calc R . . . .
C39 C 0.74011(18) 0.02285(18) 0.4165(2) 0.0598(6) Uani 1 1 d . . . . .
H39 H 0.731560 0.067337 0.470551 0.072 Uiso 1 1 calc R . . . .
C13 C 0.5579(2) 0.31456(18) 0.75653(17) 0.0567(6) Uani 1 1 d . . . . .
H13 H 0.510335 0.350351 0.777601 0.068 Uiso 1 1 calc R . . . .
C17 C 0.8739(2) 0.51058(18) 0.68582(17) 0.0606(6) Uani 1 1 d . . . . .
H17 H 0.901343 0.552554 0.750630 0.073 Uiso 1 1 calc R . . . .
C5 C 0.4557(2) 0.0896(2) 0.37737(19) 0.0676(7) Uani 1 1 d . . . . .
H5 H 0.395131 0.052778 0.378639 0.081 Uiso 1 1 calc R . . . .
C27 C 0.43408(18) 0.37799(19) 0.22920(17) 0.0563(6) Uani 1 1 d . . . . .
H27 H 0.450235 0.431758 0.285064 0.068 Uiso 1 1 calc R . . . .
C37 C 0.7801(2) 0.40625(18) 0.14278(17) 0.0566(6) Uani 1 1 d . . . . .
H37 H 0.820905 0.365351 0.175439 0.068 Uiso 1 1 calc R . . . .
C23 C 0.6806(2) 0.66400(19) 0.5196(2) 0.0662(7) Uani 1 1 d . . . . .
H23 H 0.688953 0.718004 0.573440 0.079 Uiso 1 1 calc R . . . .
C33 C 0.6329(2) 0.49264(17) 0.11809(17) 0.0574(6) Uani 1 1 d . . . . .
H33 H 0.573391 0.509301 0.133666 0.069 Uiso 1 1 calc R . . . .
C55 C 0.9406(2) 0.14805(19) 0.60543(18) 0.0601(6) Uani 1 1 d . . . . .
H55 H 0.902961 0.083988 0.577270 0.072 Uiso 1 1 calc R . . . .
C9 C 0.69997(19) 0.21126(17) 0.69400(17) 0.0550(6) Uani 1 1 d . . . . .
H9 H 0.748203 0.176078 0.673415 0.066 Uiso 1 1 calc R . . . .
C43 C 0.82075(19) -0.01651(17) 0.2895(2) 0.0607(6) Uani 1 1 d . . . . .
H43 H 0.867900 0.001200 0.257590 0.073 Uiso 1 1 calc R . . . .
C6 C 0.51741(18) 0.16131(18) 0.46251(17) 0.0592(6) Uani 1 1 d . . . . .
H6 H 0.499077 0.172322 0.521116 0.071 Uiso 1 1 calc R . . . .
C49 C 1.06892(17) 0.11837(16) 0.39883(18) 0.0503(5) Uani 1 1 d . . . . .
H49 H 1.070444 0.098039 0.456996 0.060 Uiso 1 1 calc R . . . .
C22 C 0.7185(2) 0.67504(17) 0.4431(2) 0.0640(7) Uani 1 1 d . . . . .
H22 H 0.752072 0.736800 0.444986 0.077 Uiso 1 1 calc R . . . .
C52 C 1.0560(2) 0.3354(2) 0.6919(2) 0.0708(7) Uani 1 1 d . . . . .
H52 H 1.095623 0.398605 0.720879 0.085 Uiso 1 1 calc R . . . .
C30 C 0.3829(2) 0.22164(18) 0.06086(18) 0.0610(6) Uani 1 1 d . . . . .
H30 H 0.365965 0.169688 0.003219 0.073 Uiso 1 1 calc R . . . .
C28 C 0.3289(2) 0.3358(2) 0.1759(2) 0.0742(8) Uani 1 1 d . . . . .
H28 H 0.275369 0.360904 0.196843 0.089 Uiso 1 1 calc R . . . .
C47 C 1.1465(2) 0.1315(2) 0.2712(2) 0.0665(7) Uani 1 1 d . . . . .
H47 H 1.199051 0.118975 0.242580 0.080 Uiso 1 1 calc R . . . .
C11 C 0.6043(2) 0.25067(19) 0.81115(16) 0.0572(6) Uani 1 1 d . . . . .
C29 C 0.3039(2) 0.2574(2) 0.0927(2) 0.0736(8) Uani 1 1 d . . . . .
H29 H 0.233643 0.228517 0.057830 0.088 Uiso 1 1 calc R . . . .
C10 C 0.6758(2) 0.20018(19) 0.77934(18) 0.0637(7) Uani 1 1 d . . . . .
H10 H 0.708715 0.157632 0.815760 0.076 Uiso 1 1 calc R . . . .
C48 C 1.14672(19) 0.10022(18) 0.3563(2) 0.0609(6) Uani 1 1 d . . . . .
H48 H 1.199638 0.066727 0.385278 0.073 Uiso 1 1 calc R . . . .
C53 C 1.0445(2) 0.2745(3) 0.7526(2) 0.0815(9) Uani 1 1 d . . . . .
H53 H 1.074986 0.296712 0.822600 0.098 Uiso 1 1 calc R . . . .
C46 C 1.0684(2) 0.1811(2) 0.22867(19) 0.0670(7) Uani 1 1 d . . . . .
H46 H 1.068909 0.203206 0.171917 0.080 Uiso 1 1 calc R . . . .
C36 C 0.8062(2) 0.4409(2) 0.0677(2) 0.0787(8) Uani 1 1 d . . . . .
H36 H 0.864152 0.422773 0.049997 0.094 Uiso 1 1 calc R . . . .
C34 C 0.6606(3) 0.5280(2) 0.0440(2) 0.0748(8) Uani 1 1 d . . . . .
H34 H 0.620727 0.569275 0.011167 0.090 Uiso 1 1 calc R . . . .
C54 C 0.9884(2) 0.1814(3) 0.7099(2) 0.0813(9) Uani 1 1 d . . . . .
H54 H 0.981929 0.139610 0.751037 0.098 Uiso 1 1 calc R . . . .
C42 C 0.7601(2) -0.1106(2) 0.2541(3) 0.0835(10) Uani 1 1 d . . . . .
H42 H 0.766711 -0.155162 0.198938 0.100 Uiso 1 1 calc R . . . .
C40 C 0.6806(2) -0.0720(2) 0.3811(3) 0.0824(10) Uani 1 1 d . . . . .
H40 H 0.633568 -0.090770 0.412630 0.099 Uiso 1 1 calc R . . . .
C41 C 0.6905(3) -0.1374(2) 0.3008(3) 0.0922(12) Uani 1 1 d . . . . .
H41 H 0.650090 -0.200460 0.277578 0.111 Uiso 1 1 calc R . . . .
C35 C 0.7469(3) 0.5017(2) 0.0194(2) 0.0820(9) Uani 1 1 d . . . . .
H35 H 0.765418 0.525227 -0.030174 0.098 Uiso 1 1 calc R . . . .
C12 C 0.5764(3) 0.2368(2) 0.90286(19) 0.0834(9) Uani 1 1 d . . . . .
H12A H 0.529054 0.175322 0.885161 0.125 Uiso 1 1 calc GR . . . .
H12B H 0.542693 0.290368 0.925294 0.125 Uiso 1 1 calc GR . . . .
H12C H 0.639661 0.236010 0.956291 0.125 Uiso 1 1 calc GR . . . .
O1 O 0.8446(3) 0.1552(3) 0.0110(2) 0.1516(13) Uani 1 1 d . . . . .
H1 H 0.811372 0.160894 0.050838 0.227 Uiso 1 1 calc GR . . . .
C56 C 0.8571(6) 0.0542(6) -0.0177(6) 0.261(5) Uani 1 1 d . . . . .
H56A H 0.794038 0.017356 -0.070267 0.391 Uiso 1 1 calc GR . . . .
H56B H 0.869633 0.026606 0.039960 0.391 Uiso 1 1 calc GR . . . .
H56C H 0.916155 0.050816 -0.042109 0.391 Uiso 1 1 calc GR . . . .
H H 0.8479(14) 0.3390(13) 0.3278(13) 0.033(5) Uiso 1 1 d . . . . .

loop_
_atom_site_aniso_label
_atom_site_aniso_U_11
_atom_site_aniso_U_22
_atom_site_aniso_U_33
_atom_site_aniso_U_23
_atom_site_aniso_U_13
_atom_site_aniso_U_12
Ru1 0.03013(9) 0.03138(9) 0.03161(8) 0.00666(6) 0.01079(6) 0.00001(6)
P1 0.0349(3) 0.0333(2) 0.0345(2) 0.00889(19) 0.01375(19) 0.00295(19)
P2 0.0316(2) 0.0342(2) 0.0403(2) 0.0098(2) 0.0110(2) 0.00171(19)
N3 0.0405(9) 0.0359(8) 0.0349(8) 0.0035(7) 0.0056(7) -0.0048(7)
N4 0.0307(8) 0.0361(8) 0.0360(8) 0.0095(6) 0.0099(6) 0.0003(6)
N5 0.0405(9) 0.0458(9) 0.0340(8) 0.0080(7) 0.0149(7) -0.0039(7)
N6 0.0312(8) 0.0345(8) 0.0356(8) 0.0055(6) 0.0101(6) -0.0019(6)
N2 0.0545(11) 0.0425(10) 0.0384(9) -0.0016(7) 0.0065(8) -0.0075(8)
C1 0.0373(10) 0.0335(9) 0.0331(9) 0.0082(7) 0.0097(8) 0.0040(8)
N1 0.0514(10) 0.0456(10) 0.0367(8) 0.0039(7) 0.0152(8) 0.0049(8)
C3 0.0362(10) 0.0378(10) 0.0399(10) 0.0098(8) 0.0080(8) -0.0018(8)
C32 0.0478(12) 0.0401(10) 0.0389(10) 0.0129(8) 0.0170(9) 0.0010(9)
C38 0.0354(11) 0.0395(11) 0.0591(12) 0.0200(10) 0.0087(9) 0.0031(8)
C7 0.0347(10) 0.0429(10) 0.0403(10) 0.0097(8) 0.0143(8) -0.0015(8)
C8 0.0438(11) 0.0470(11) 0.0358(9) 0.0116(8) 0.0168(8) 0.0003(9)
C20 0.0379(10) 0.0369(10) 0.0430(10) 0.0085(8) 0.0128(8) 0.0067(8)
C25 0.0407(11) 0.0461(11) 0.0447(10) 0.0069(9) 0.0157(9) 0.0057(9)
C44 0.0364(10) 0.0369(10) 0.0481(11) 0.0067(8) 0.0158(9) 0.0007(8)
C26 0.0381(10) 0.0398(10) 0.0381(9) 0.0139(8) 0.0122(8) 0.0036(8)
C15 0.0337(10) 0.0434(10) 0.0364(9) 0.0077(8) 0.0121(8) 0.0006(8)
C14 0.0504(13) 0.0530(12) 0.0462(11) 0.0160(10) 0.0201(10) 0.0082(10)
C2 0.0597(14) 0.0466(12) 0.0372(10) -0.0017(9) 0.0093(10) 0.0024(10)
C21 0.0513(13) 0.0411(11) 0.0533(12) 0.0101(10) 0.0140(10) 0.0026(9)
C19 0.0390(11) 0.0420(11) 0.0458(11) 0.0053(9) 0.0153(9) -0.0053(9)
C45 0.0484(13) 0.0605(14) 0.0522(12) 0.0131(10) 0.0219(10) 0.0115(10)
C4 0.0427(12) 0.0578(14) 0.0534(12) 0.0041(11) 0.0113(10) -0.0153(10)
C50 0.0339(10) 0.0504(12) 0.0442(10) 0.0131(9) 0.0110(8) 0.0120(9)
C24 0.0492(13) 0.0665(15) 0.0497(12) 0.0003(11) 0.0186(10) 0.0149(11)
C31 0.0484(12) 0.0461(11) 0.0415(10) 0.0115(9) 0.0100(9) 0.0084(9)
C16 0.0584(14) 0.0639(14) 0.0375(10) 0.0012(10) 0.0182(10) -0.0082(11)
C18 0.0510(13) 0.0470(12) 0.0552(13) -0.0034(10) 0.0181(11) -0.0115(10)
C51 0.0426(12) 0.0601(14) 0.0544(13) 0.0089(11) 0.0104(10) 0.0018(10)
C39 0.0458(13) 0.0608(14) 0.0781(16) 0.0385(13) 0.0153(12) 0.0039(11)
C13 0.0590(14) 0.0653(15) 0.0503(12) 0.0077(11) 0.0312(11) 0.0048(12)
C17 0.0607(15) 0.0615(15) 0.0442(11) -0.0090(11) 0.0176(11) -0.0137(12)
C5 0.0500(14) 0.0772(17) 0.0668(15) 0.0062(13) 0.0252(12) -0.0245(12)
C27 0.0413(12) 0.0698(15) 0.0528(12) 0.0057(11) 0.0154(10) 0.0079(11)
C37 0.0593(15) 0.0672(15) 0.0540(13) 0.0230(11) 0.0294(11) 0.0095(12)
C23 0.0669(17) 0.0519(14) 0.0616(15) -0.0092(12) 0.0099(13) 0.0139(12)
C33 0.0644(15) 0.0589(14) 0.0542(13) 0.0252(11) 0.0202(11) 0.0094(12)
C55 0.0593(15) 0.0668(15) 0.0561(13) 0.0262(12) 0.0133(11) 0.0152(12)
C9 0.0583(14) 0.0621(14) 0.0528(12) 0.0216(11) 0.0234(11) 0.0168(11)
C43 0.0504(14) 0.0445(13) 0.0751(16) 0.0065(12) 0.0119(12) -0.0011(10)
C6 0.0497(13) 0.0718(15) 0.0525(12) 0.0059(11) 0.0266(11) -0.0169(11)
C49 0.0420(12) 0.0490(12) 0.0622(13) 0.0147(10) 0.0204(10) 0.0068(10)
C22 0.0692(17) 0.0365(12) 0.0713(16) 0.0049(11) 0.0092(13) 0.0033(11)
C52 0.0493(15) 0.0786(18) 0.0628(15) -0.0066(14) 0.0051(12) 0.0066(13)
C30 0.0576(15) 0.0543(14) 0.0535(13) 0.0091(11) 0.0000(11) -0.0025(11)
C28 0.0429(14) 0.098(2) 0.0752(17) 0.0117(16) 0.0189(13) 0.0078(14)
C47 0.0516(15) 0.0771(17) 0.0736(16) 0.0058(14) 0.0343(13) 0.0095(13)
C11 0.0622(15) 0.0683(15) 0.0391(11) 0.0131(10) 0.0197(10) -0.0084(12)
C29 0.0452(14) 0.0818(19) 0.0785(18) 0.0173(15) 0.0062(13) -0.0099(13)
C10 0.0755(18) 0.0689(16) 0.0525(13) 0.0327(12) 0.0181(12) 0.0106(13)
C48 0.0462(13) 0.0627(15) 0.0779(16) 0.0160(13) 0.0263(12) 0.0139(11)
C53 0.0679(19) 0.119(3) 0.0464(14) 0.0097(16) 0.0064(13) 0.0276(19)
C46 0.0646(17) 0.0883(19) 0.0594(14) 0.0203(13) 0.0345(13) 0.0157(14)
C36 0.080(2) 0.108(2) 0.0754(17) 0.0418(17) 0.0519(16) 0.0168(17)
C34 0.091(2) 0.0775(18) 0.0638(16) 0.0419(14) 0.0227(15) 0.0100(16)
C54 0.079(2) 0.113(3) 0.0568(15) 0.0413(17) 0.0138(14) 0.0255(19)
C42 0.0714(19) 0.0456(15) 0.104(2) 0.0047(15) 0.0005(17) -0.0040(13)
C40 0.0539(16) 0.077(2) 0.118(3) 0.063(2) 0.0115(17) -0.0083(14)
C41 0.066(2) 0.0530(17) 0.129(3) 0.0393(19) -0.012(2) -0.0173(14)
C35 0.095(2) 0.103(2) 0.0654(16) 0.0477(16) 0.0374(16) 0.0030(18)
C12 0.099(2) 0.109(2) 0.0482(14) 0.0261(15) 0.0344(14) -0.0039(18)
O1 0.124(3) 0.263(4) 0.105(2) 0.065(2) 0.0696(18) 0.058(3)
C56 0.224(8) 0.310(10) 0.220(8) -0.050(7) 0.096(6) 0.101(8)

loop_
_atom_type_symbol
_atom_type_description
_atom_type_scat_dispersion_real
_atom_type_scat_dispersion_imag
_atom_type_scat_source
C C 0.0033 0.0016 'International Tables Vol C Tables 4.2.6.8 and 6.1.1.4'
H H 0.0000 0.0000 'International Tables Vol C Tables 4.2.6.8 and 6.1.1.4'
N N 0.0061 0.0033 'International Tables Vol C Tables 4.2.6.8 and 6.1.1.4'
O O 0.0106 0.0060 'International Tables Vol C Tables 4.2.6.8 and 6.1.1.4'
P P 0.1023 0.0942 'International Tables Vol C Tables 4.2.6.8 and 6.1.1.4'
Ru Ru -1.2594 0.8363 'International Tables Vol C Tables 4.2.6.8 and 6.1.1.4'

loop_
_exptl_crystal_face_index_h
_exptl_crystal_face_index_k
_exptl_crystal_face_index_l
_exptl_crystal_face_perp_dist
-1 -19 0 0.0861
1 19 -1 0.1006
0 19 -8 0.1002
-3 -18 0 0.0807
-1 15 -15 0.1264
4 18 1 0.1056
1 -14 16 0.0999
-2 -19 7 0.0820
1 0 0 0.1350
-1 0 0 0.1482
-1 2 1 0.1701
1 0 -1 0.2126
1 -2 0 0.1346
-2 1 0 0.1360
-1 1 0 0.1064
2 1 0 0.1334
0 0 1 0.1856
-1 0 1 0.2022
2 -1 -2 0.2170
-1 0 -2 0.2064
0 1 -2 0.1715
1 1 -2 0.1838
-1 -1 0 0.1237
2 -1 0 0.1263
0 -1 -1 0.1601

loop_
_geom_angle_atom_site_label_1
_geom_angle_atom_site_label_2
_geom_angle_atom_site_label_3
_geom_angle
_geom_angle_site_symmetry_1
_geom_angle_site_symmetry_3
_geom_angle_publ_flag
P1 Ru1 H 83.8(7) . . ?
P2 Ru1 P1 168.853(18) . . ?
P2 Ru1 H 86.6(7) . . ?
N4 Ru1 P1 95.31(4) . . ?
N4 Ru1 P2 94.26(4) . . ?
N4 Ru1 N6 88.83(6) . . ?
N4 Ru1 H 179.1(7) . . ?
N6 Ru1 P1 92.44(4) . . ?
N6 Ru1 P2 93.46(4) . . ?
N6 Ru1 H 91.3(7) . . ?
C1 Ru1 P1 88.73(5) . . ?
C1 Ru1 P2 87.24(5) . . ?
C1 Ru1 N4 80.40(7) . . ?
C1 Ru1 N6 169.22(7) . . ?
C1 Ru1 H 99.5(7) . . ?
C32 P1 Ru1 118.89(7) . . ?
C32 P1 C26 99.17(9) . . ?
C20 P1 Ru1 112.14(6) . . ?
C20 P1 C32 103.37(9) . . ?
C20 P1 C26 103.08(9) . . ?
C26 P1 Ru1 117.90(6) . . ?
C38 P2 Ru1 111.18(7) . . ?
C38 P2 C44 100.67(10) . . ?
C38 P2 C50 105.18(10) . . ?
C44 P2 Ru1 119.18(7) . . ?
C44 P2 C50 101.03(9) . . ?
C50 P2 Ru1 117.45(7) . . ?
N2 N3 C1 113.26(16) . . ?
N2 N3 C3 123.81(16) . . ?
C3 N3 C1 122.91(15) . . ?
C3 N4 Ru1 113.61(12) . . ?
C7 N4 Ru1 128.18(12) . . ?
C7 N4 C3 118.20(16) . . ?
C7 N5 C8 113.32(15) . . ?
C15 N5 C7 132.36(16) . . ?
C15 N5 C8 114.16(15) . . ?
C15 N6 Ru1 125.53(12) . . ?
C15 N6 C19 117.39(16) . . ?
C19 N6 Ru1 117.02(13) . . ?
C2 N2 N3 100.26(16) . . ?
N3 C1 Ru1 110.33(12) . . ?
N1 C1 Ru1 144.78(15) . . ?
N1 C1 N3 104.88(15) . . ?
C1 N1 C2 104.67(18) . . ?
N4 C3 N3 112.50(16) . . ?
N4 C3 C4 124.35(19) . . ?
C4 C3 N3 123.12(18) . . ?
C37 C32 P1 120.87(16) . . ?
C37 C32 C33 118.83(19) . . ?
C33 C32 P1 120.30(17) . . ?
C39 C38 P2 120.59(18) . . ?
C43 C38 P2 120.86(18) . . ?
C43 C38 C39 117.8(2) . . ?
N4 C7 N5 120.16(16) . . ?
N4 C7 C6 120.32(18) . . ?
C6 C7 N5 119.43(18) . . ?
C14 C8 N5 120.55(18) . . ?
C9 C8 N5 119.54(19) . . ?
C9 C8 C14 119.90(19) . . ?
C25 C20 P1 117.37(15) . . ?
C21 C20 P1 123.83(16) . . ?
C21 C20 C25 118.16(19) . . ?
C20 C25 H25 119.4 . . ?
C24 C25 C20 121.3(2) . . ?
C24 C25 H25 119.4 . . ?
C45 C44 P2 120.75(16) . . ?
C45 C44 C49 118.7(2) . . ?
C49 C44 P2 120.44(16) . . ?
C31 C26 P1 117.55(15) . . ?
C27 C26 P1 124.53(16) . . ?
C27 C26 C31 117.91(19) . . ?
N6 C15 N5 122.02(16) . . ?
N6 C15 C16 120.21(18) . . ?
C16 C15 N5 117.76(17) . . ?
C8 C14 H14 120.2 . . ?
C13 C14 C8 119.5(2) . . ?
C13 C14 H14 120.2 . . ?
N2 C2 N1 116.92(18) . . ?
N2 C2 H2 121.5 . . ?
N1 C2 H2 121.5 . . ?
C20 C21 H21 119.9 . . ?
C20 C21 C22 120.3(2) . . ?
C22 C21 H21 119.9 . . ?
N6 C19 H19 117.6 . . ?
N6 C19 C18 124.74(19) . . ?
C18 C19 H19 117.6 . . ?
C44 C45 H45 119.9 . . ?
C44 C45 C46 120.3(2) . . ?
C46 C45 H45 119.9 . . ?
C3 C4 H4 121.7 . . ?
C5 C4 C3 116.7(2) . . ?
C5 C4 H4 121.7 . . ?
C51 C50 P2 116.85(16) . . ?
C55 C50 P2 125.20(17) . . ?
C55 C50 C51 117.8(2) . . ?
C25 C24 H24 120.1 . . ?
C25 C24 C23 119.8(2) . . ?
C23 C24 H24 120.1 . . ?
C26 C31 H31 119.5 . . ?
C30 C31 C26 121.0(2) . . ?
C30 C31 H31 119.5 . . ?
C15 C16 H16 119.9 . . ?
C17 C16 C15 120.2(2) . . ?
C17 C16 H16 119.9 . . ?
C19 C18 H18 121.2 . . ?
C19 C18 C17 117.7(2) . . ?
C17 C18 H18 121.2 . . ?
C50 C51 H51 119.6 . . ?
C52 C51 C50 120.8(2) . . ?
C52 C51 H51 119.6 . . ?
C38 C39 H39 119.8 . . ?
C40 C39 C38 120.4(3) . . ?
C40 C39 H39 119.8 . . ?
C14 C13 H13 119.2 . . ?
C14 C13 C11 121.5(2) . . ?
C11 C13 H13 119.2 . . ?
C16 C17 H17 120.2 . . ?
C18 C17 C16 119.5(2) . . ?
C18 C17 H17 120.2 . . ?
C4 C5 H5 119.6 . . ?
C4 C5 C6 120.8(2) . . ?
C6 C5 H5 119.6 . . ?
C26 C27 H27 119.6 . . ?
C26 C27 C28 120.8(2) . . ?
C28 C27 H27 119.6 . . ?
C32 C37 H37 119.9 . . ?
C32 C37 C36 120.2(2) . . ?
C36 C37 H37 119.9 . . ?
C24 C23 H23 120.0 . . ?
C22 C23 C24 119.9(2) . . ?
C22 C23 H23 120.0 . . ?
C32 C33 H33 119.8 . . ?
C34 C33 C32 120.4(2) . . ?
C34 C33 H33 119.8 . . ?
C50 C55 H55 119.8 . . ?
C50 C55 C54 120.4(3) . . ?
C54 C55 H55 119.8 . . ?
C8 C9 H9 120.2 . . ?
C8 C9 C10 119.6(2) . . ?
C10 C9 H9 120.2 . . ?
C38 C43 H43 119.3 . . ?
C38 C43 C42 121.4(3) . . ?
C42 C43 H43 119.3 . . ?
C7 C6 H6 120.2 . . ?
C5 C6 C7 119.5(2) . . ?
C5 C6 H6 120.2 . . ?
C44 C49 H49 119.7 . . ?
C48 C49 C44 120.6(2) . . ?
C48 C49 H49 119.7 . . ?
C21 C22 H22 119.7 . . ?
C23 C22 C21 120.6(2) . . ?
C23 C22 H22 119.7 . . ?
C51 C52 H52 119.7 . . ?
C53 C52 C51 120.5(3) . . ?
C53 C52 H52 119.7 . . ?
C31 C30 H30 119.9 . . ?
C29 C30 C31 120.2(2) . . ?
C29 C30 H30 119.9 . . ?
C27 C28 H28 119.9 . . ?
C29 C28 C27 120.2(3) . . ?
C29 C28 H28 119.9 . . ?
C48 C47 H47 120.1 . . ?
C46 C47 H47 120.1 . . ?
C46 C47 C48 119.8(2) . . ?
C13 C11 C12 120.7(2) . . ?
C10 C11 C13 117.9(2) . . ?
C10 C11 C12 121.4(2) . . ?
C30 C29 H29 120.1 . . ?
C28 C29 C30 119.8(2) . . ?
C28 C29 H29 120.1 . . ?
C9 C10 H10 119.2 . . ?
C11 C10 C9 121.5(2) . . ?
C11 C10 H10 119.2 . . ?
C49 C48 C47 120.3(2) . . ?
C49 C48 H48 119.8 . . ?
C47 C48 H48 119.8 . . ?
C52 C53 H53 120.2 . . ?
C54 C53 C52 119.7(3) . . ?
C54 C53 H53 120.2 . . ?
C45 C46 H46 119.8 . . ?
C47 C46 C45 120.3(2) . . ?
C47 C46 H46 119.8 . . ?
C37 C36 H36 119.8 . . ?
C35 C36 C37 120.3(3) . . ?
C35 C36 H36 119.8 . . ?
C33 C34 H34 120.1 . . ?
C35 C34 C33 119.8(3) . . ?
C35 C34 H34 120.1 . . ?
C55 C54 H54 119.6 . . ?
C53 C54 C55 120.7(3) . . ?
C53 C54 H54 119.6 . . ?
C43 C42 H42 120.1 . . ?
C41 C42 C43 119.7(3) . . ?
C41 C42 H42 120.1 . . ?
C39 C40 H40 119.7 . . ?
C41 C40 C39 120.7(3) . . ?
C41 C40 H40 119.7 . . ?
C42 C41 H41 120.0 . . ?
C40 C41 C42 120.1(3) . . ?
C40 C41 H41 120.0 . . ?
C36 C35 H35 119.8 . . ?
C34 C35 C36 120.4(2) . . ?
C34 C35 H35 119.8 . . ?
C11 C12 H12A 109.5 . . ?
C11 C12 H12B 109.5 . . ?
C11 C12 H12C 109.5 . . ?
H12A C12 H12B 109.5 . . ?
H12A C12 H12C 109.5 . . ?
H12B C12 H12C 109.5 . . ?
C56 O1 H1 109.5 . . ?
O1 C56 H56A 109.5 . . ?
O1 C56 H56B 109.5 . . ?
O1 C56 H56C 109.5 . . ?
H56A C56 H56B 109.5 . . ?
H56A C56 H56C 109.5 . . ?
H56B C56 H56C 109.5 . . ?

loop_
_geom_bond_atom_site_label_1
_geom_bond_atom_site_label_2
_geom_bond_distance
_geom_bond_site_symmetry_2
_geom_bond_publ_flag
Ru1 P1 2.3343(5) . ?
Ru1 P2 2.3211(5) . ?
Ru1 N4 2.1097(15) . ?
Ru1 N6 2.1363(15) . ?
Ru1 C1 2.0065(17) . ?
Ru1 H 1.509(18) . ?
P1 C32 1.8420(19) . ?
P1 C20 1.8362(19) . ?
P1 C26 1.856(2) . ?
P2 C38 1.839(2) . ?
P2 C44 1.839(2) . ?
P2 C50 1.840(2) . ?
N3 N2 1.375(2) . ?
N3 C1 1.392(2) . ?
N3 C3 1.380(2) . ?
N4 C3 1.357(2) . ?
N4 C7 1.346(2) . ?
N5 C7 1.418(2) . ?
N5 C8 1.452(2) . ?
N5 C15 1.418(2) . ?
N6 C15 1.350(2) . ?
N6 C19 1.359(2) . ?
N2 C2 1.303(3) . ?
C1 N1 1.351(2) . ?
N1 C2 1.375(3) . ?
C3 C4 1.375(3) . ?
C32 C37 1.384(3) . ?
C32 C33 1.394(3) . ?
C38 C39 1.393(3) . ?
C38 C43 1.385(3) . ?
C7 C6 1.399(3) . ?
C8 C14 1.383(3) . ?
C8 C9 1.372(3) . ?
C20 C25 1.398(3) . ?
C20 C21 1.388(3) . ?
C25 H25 0.9300 . ?
C25 C24 1.377(3) . ?
C44 C45 1.386(3) . ?
C44 C49 1.393(3) . ?
C26 C31 1.392(3) . ?
C26 C27 1.384(3) . ?
C15 C16 1.409(3) . ?
C14 H14 0.9300 . ?
C14 C13 1.381(3) . ?
C2 H2 0.9300 . ?
C21 H21 0.9300 . ?
C21 C22 1.393(3) . ?
C19 H19 0.9300 . ?
C19 C18 1.367(3) . ?
C45 H45 0.9300 . ?
C45 C46 1.392(3) . ?
C4 H4 0.9300 . ?
C4 C5 1.373(3) . ?
C50 C51 1.393(3) . ?
C50 C55 1.389(3) . ?
C24 H24 0.9300 . ?
C24 C23 1.382(4) . ?
C31 H31 0.9300 . ?
C31 C30 1.380(3) . ?
C16 H16 0.9300 . ?
C16 C17 1.375(3) . ?
C18 H18 0.9300 . ?
C18 C17 1.373(3) . ?
C51 H51 0.9300 . ?
C51 C52 1.382(3) . ?
C39 H39 0.9300 . ?
C39 C40 1.393(4) . ?
C13 H13 0.9300 . ?
C13 C11 1.381(3) . ?
C17 H17 0.9300 . ?
C5 H5 0.9300 . ?
C5 C6 1.379(3) . ?
C27 H27 0.9300 . ?
C27 C28 1.391(3) . ?
C37 H37 0.9300 . ?
C37 C36 1.389(3) . ?
C23 H23 0.9300 . ?
C23 C22 1.370(4) . ?
C33 H33 0.9300 . ?
C33 C34 1.391(3) . ?
C55 H55 0.9300 . ?
C55 C54 1.391(4) . ?
C9 H9 0.9300 . ?
C9 C10 1.390(3) . ?
C43 H43 0.9300 . ?
C43 C42 1.389(3) . ?
C6 H6 0.9300 . ?
C49 H49 0.9300 . ?
C49 C48 1.378(3) . ?
C22 H22 0.9300 . ?
C52 H52 0.9300 . ?
C52 C53 1.370(4) . ?
C30 H30 0.9300 . ?
C30 C29 1.372(4) . ?
C28 H28 0.9300 . ?
C28 C29 1.370(4) . ?
C47 H47 0.9300 . ?
C47 C48 1.378(4) . ?
C47 C46 1.373(4) . ?
C11 C10 1.375(4) . ?
C11 C12 1.513(3) . ?
C29 H29 0.9300 . ?
C10 H10 0.9300 . ?
C48 H48 0.9300 . ?
C53 H53 0.9300 . ?
C53 C54 1.360(4) . ?
C46 H46 0.9300 . ?
C36 H36 0.9300 . ?
C36 C35 1.372(4) . ?
C34 H34 0.9300 . ?
C34 C35 1.370(4) . ?
C54 H54 0.9300 . ?
C42 H42 0.9300 . ?
C42 C41 1.373(5) . ?
C40 H40 0.9300 . ?
C40 C41 1.360(5) . ?
C41 H41 0.9300 . ?
C35 H35 0.9300 . ?
C12 H12A 0.9600 . ?
C12 H12B 0.9600 . ?
C12 H12C 0.9600 . ?
O1 H1 0.8200 . ?
O1 C56 1.430(7) . ?
C56 H56A 0.9600 . ?
C56 H56B 0.9600 . ?
C56 H56C 0.9600 . ?

loop_
_geom_hbond_atom_site_label_D
_geom_hbond_atom_site_label_H
_geom_hbond_atom_site_label_A
_geom_hbond_distance_DH
_geom_hbond_distance_HA
_geom_hbond_distance_DA
_geom_hbond_angle_DHA
_geom_hbond_site_symmetry_A
_geom_hbond_publ_flag
O1 H1 N1 0.82 1.96 2.765(3) 165.6 . yes

loop_
_geom_torsion_atom_site_label_1
_geom_torsion_atom_site_label_2
_geom_torsion_atom_site_label_3
_geom_torsion_atom_site_label_4
_geom_torsion
_geom_torsion_site_symmetry_1
_geom_torsion_site_symmetry_2
_geom_torsion_site_symmetry_3
_geom_torsion_site_symmetry_4
_geom_torsion_publ_flag
Ru1 P1 C32 C37 -1.4(2) . . . . ?
Ru1 P1 C32 C33 177.78(15) . . . . ?
Ru1 P1 C20 C25 -59.29(17) . . . . ?
Ru1 P1 C20 C21 111.33(17) . . . . ?
Ru1 P1 C26 C31 -66.01(16) . . . . ?
Ru1 P1 C26 C27 113.15(18) . . . . ?
Ru1 P2 C38 C39 -69.19(18) . . . . ?
Ru1 P2 C38 C43 100.74(18) . . . . ?
Ru1 P2 C44 C45 -13.46(19) . . . . ?
Ru1 P2 C44 C49 170.84(14) . . . . ?
Ru1 P2 C50 C51 -58.42(18) . . . . ?
Ru1 P2 C50 C55 117.22(19) . . . . ?
Ru1 N4 C3 N3 4.9(2) . . . . ?
Ru1 N4 C3 C4 -177.04(18) . . . . ?
Ru1 N4 C7 N5 -6.5(3) . . . . ?
Ru1 N4 C7 C6 176.85(16) . . . . ?
Ru1 N6 C15 N5 -9.5(3) . . . . ?
Ru1 N6 C15 C16 171.62(16) . . . . ?
Ru1 N6 C19 C18 -174.49(18) . . . . ?
Ru1 C1 N1 C2 -178.7(2) . . . . ?
P1 C32 C37 C36 -179.9(2) . . . . ?
P1 C32 C33 C34 178.97(19) . . . . ?
P1 C20 C25 C24 170.98(17) . . . . ?
P1 C20 C21 C22 -169.67(18) . . . . ?
P1 C26 C31 C30 177.87(17) . . . . ?
P1 C26 C27 C28 -177.1(2) . . . . ?
P2 C38 C39 C40 171.65(18) . . . . ?
P2 C38 C43 C42 -170.9(2) . . . . ?
P2 C44 C45 C46 -175.45(19) . . . . ?
P2 C44 C49 C48 174.44(18) . . . . ?
P2 C50 C51 C52 173.22(19) . . . . ?
P2 C50 C55 C54 -173.0(2) . . . . ?
N3 N2 C2 N1 0.6(3) . . . . ?
N3 C1 N1 C2 -0.1(2) . . . . ?
N3 C3 C4 C5 176.6(2) . . . . ?
N4 C3 C4 C5 -1.3(4) . . . . ?
N4 C7 C6 C5 2.3(4) . . . . ?
N5 C7 C6 C5 -174.4(2) . . . . ?
N5 C8 C14 C13 179.21(19) . . . . ?
N5 C8 C9 C10 -179.1(2) . . . . ?
N5 C15 C16 C17 -174.9(2) . . . . ?
N6 C15 C16 C17 4.0(3) . . . . ?
N6 C19 C18 C17 1.5(4) . . . . ?
N2 N3 C1 Ru1 179.65(12) . . . . ?
N2 N3 C1 N1 0.5(2) . . . . ?
N2 N3 C3 N4 176.15(17) . . . . ?
N2 N3 C3 C4 -1.9(3) . . . . ?
C1 N3 N2 C2 -0.7(2) . . . . ?
C1 N3 C3 N4 -2.1(3) . . . . ?
C1 N3 C3 C4 179.80(19) . . . . ?
C1 N1 C2 N2 -0.4(3) . . . . ?
C3 N3 N2 C2 -179.07(19) . . . . ?
C3 N3 C1 Ru1 -1.9(2) . . . . ?
C3 N3 C1 N1 178.90(17) . . . . ?
C3 N4 C7 N5 172.05(17) . . . . ?
C3 N4 C7 C6 -4.6(3) . . . . ?
C3 C4 C5 C6 -1.2(4) . . . . ?
C32 P1 C20 C25 171.44(16) . . . . ?
C32 P1 C20 C21 -17.9(2) . . . . ?
C32 P1 C26 C31 63.74(16) . . . . ?
C32 P1 C26 C27 -117.11(19) . . . . ?
C32 C37 C36 C35 0.4(4) . . . . ?
C32 C33 C34 C35 1.4(4) . . . . ?
C38 P2 C44 C45 108.29(18) . . . . ?
C38 P2 C44 C49 -67.40(18) . . . . ?
C38 P2 C50 C51 177.33(17) . . . . ?
C38 P2 C50 C55 -7.0(2) . . . . ?
C38 C39 C40 C41 -1.3(4) . . . . ?
C38 C43 C42 C41 -0.2(4) . . . . ?
C7 N4 C3 N3 -173.83(16) . . . . ?
C7 N4 C3 C4 4.2(3) . . . . ?
C7 N5 C8 C14 -88.8(2) . . . . ?
C7 N5 C8 C9 90.3(2) . . . . ?
C7 N5 C15 N6 -9.7(3) . . . . ?
C7 N5 C15 C16 169.2(2) . . . . ?
C8 N5 C7 N4 -166.56(18) . . . . ?
C8 N5 C7 C6 10.1(3) . . . . ?
C8 N5 C15 N6 175.29(18) . . . . ?
C8 N5 C15 C16 -5.8(3) . . . . ?
C8 C14 C13 C11 -0.8(3) . . . . ?
C8 C9 C10 C11 0.5(4) . . . . ?
C20 P1 C32 C37 123.57(18) . . . . ?
C20 P1 C32 C33 -57.21(19) . . . . ?
C20 P1 C26 C31 169.88(15) . . . . ?
C20 P1 C26 C27 -11.0(2) . . . . ?
C20 C25 C24 C23 -0.8(3) . . . . ?
C20 C21 C22 C23 -0.5(4) . . . . ?
C25 C20 C21 C22 0.9(3) . . . . ?
C25 C24 C23 C22 1.2(4) . . . . ?
C44 P2 C38 C39 163.58(17) . . . . ?
C44 P2 C38 C43 -26.5(2) . . . . ?
C44 P2 C50 C51 72.96(18) . . . . ?
C44 P2 C50 C55 -111.4(2) . . . . ?
C44 C45 C46 C47 0.9(4) . . . . ?
C44 C49 C48 C47 1.1(4) . . . . ?
C26 P1 C32 C37 -130.52(18) . . . . ?
C26 P1 C32 C33 48.69(18) . . . . ?
C26 P1 C20 C25 68.53(17) . . . . ?
C26 P1 C20 C21 -120.85(18) . . . . ?
C26 C31 C30 C29 -0.6(4) . . . . ?
C26 C27 C28 C29 -0.9(4) . . . . ?
C15 N5 C7 N4 18.4(3) . . . . ?
C15 N5 C7 C6 -164.9(2) . . . . ?
C15 N5 C8 C14 87.2(2) . . . . ?
C15 N5 C8 C9 -93.7(2) . . . . ?
C15 N6 C19 C18 2.8(3) . . . . ?
C15 C16 C17 C18 0.4(4) . . . . ?
C14 C8 C9 C10 0.0(3) . . . . ?
C14 C13 C11 C10 1.2(4) . . . . ?
C14 C13 C11 C12 -178.6(2) . . . . ?
C21 C20 C25 C24 -0.2(3) . . . . ?
C19 N6 C15 N5 173.47(18) . . . . ?
C19 N6 C15 C16 -5.4(3) . . . . ?
C19 C18 C17 C16 -3.0(4) . . . . ?
C45 C44 C49 C48 -1.3(3) . . . . ?
C4 C5 C6 C7 0.7(4) . . . . ?
C50 P2 C38 C39 58.94(19) . . . . ?
C50 P2 C38 C43 -131.14(18) . . . . ?
C50 P2 C44 C45 -143.75(17) . . . . ?
C50 P2 C44 C49 40.55(18) . . . . ?
C50 C51 C52 C53 0.8(4) . . . . ?
C50 C55 C54 C53 -0.6(4) . . . . ?
C24 C23 C22 C21 -0.5(4) . . . . ?
C31 C26 C27 C28 2.1(3) . . . . ?
C31 C30 C29 C28 1.9(4) . . . . ?
C51 C50 C55 C54 2.6(4) . . . . ?
C51 C52 C53 C54 1.3(4) . . . . ?
C39 C38 C43 C42 -0.7(3) . . . . ?
C39 C40 C41 C42 0.4(4) . . . . ?
C13 C11 C10 C9 -1.1(4) . . . . ?
C27 C26 C31 C30 -1.3(3) . . . . ?
C27 C28 C29 C30 -1.2(4) . . . . ?
C37 C32 C33 C34 -1.8(3) . . . . ?
C37 C36 C35 C34 -0.8(5) . . . . ?
C33 C32 C37 C36 0.9(4) . . . . ?
C33 C34 C35 C36 -0.1(5) . . . . ?
C55 C50 C51 C52 -2.8(3) . . . . ?
C9 C8 C14 C13 0.1(3) . . . . ?
C43 C38 C39 C40 1.4(3) . . . . ?
C43 C42 C41 C40 0.4(5) . . . . ?
C49 C44 C45 C46 0.3(3) . . . . ?
C52 C53 C54 C55 -1.4(5) . . . . ?
C48 C47 C46 C45 -1.1(4) . . . . ?
C46 C47 C48 C49 0.1(4) . . . . ?
C12 C11 C10 C9 178.7(2) . . . . ?

loop_
_smtbx_masks_void_nr
_smtbx_masks_void_average_x
_smtbx_masks_void_average_y
_smtbx_masks_void_average_z
_smtbx_masks_void_volume
_smtbx_masks_void_count_electrons
_smtbx_masks_void_content
1 0.000 0.500 1.000 184.5 17.0 '1.8 H2O'
